data_2230548
loop_
_publ_author_name
'Zhang, Hui-Feng'
'Li, Yan'
'Zhao, Wen-Xiu'
'Zhao, Liang-Zhong'
'Zhang, Duo'

_publ_section_title
;
 Poly[diaqua(\m~4~-benzene-1,2,4,5-tetracarboxylato)[\m~2~-1,4-bis(3-pyridylmethyl)piperazine]dizinc(II)]
;
_journal_coeditor_code ZK2007
_journal_issue 6
_journal_name_full 'Acta Crystallographica Section E'
_journal_page_first m784
_journal_page_last m785
_journal_paper_doi 10.1107/S1600536811018721
_journal_volume 67
_journal_year 2011
_chemical_formula_iupac '[Zn2 (C10 H2 O8) (C16 H20 N4) (H2 O)2]'
_chemical_formula_moiety 'C26 H26 N4 O10 Zn2'
_chemical_formula_sum 'C26 H26 N4 O10 Zn2'
_chemical_formula_weight 685.24
_chemical_name_systematic
;
Poly[diaqua(\m~4~-benzene-1,2,4,5-tetracarboxylato)[\m~2~-1,4-bis(3-
pyridylmethyl)piperazine]dizinc(II)]
;
_space_group_IT_number 14
_symmetry_cell_setting monoclinic
_symmetry_space_group_name_Hall '-P 2ybc'
_symmetry_space_group_name_H-M 'P 1 21/c 1'
_atom_sites_solution_hydrogens geom
_atom_sites_solution_primary direct
_atom_sites_solution_secondary difmap
_audit_creation_method SHELXL-97
_cell_angle_alpha 90.00
_cell_angle_beta 120.673(2)
_cell_angle_gamma 90.00
_cell_formula_units_Z 2
_cell_length_a 9.5630(5)
_cell_length_b 9.8747(5)
_cell_length_c 16.1808(7)
_cell_measurement_reflns_used 2721
_cell_measurement_temperature 293(2)
_cell_measurement_theta_max 24.23
_cell_measurement_theta_min 3.66
_cell_volume 1314.21(11)
_computing_cell_refinement 'SAINT (Bruker, 2004)'
_computing_data_collection 'APEX2 (Bruker, 2004)'
_computing_data_reduction 'SAINT (Bruker, 2004)'
_computing_molecular_graphics 'SHELXTL (Sheldrick, 2008)'
_computing_publication_material 'SHELXTL (Sheldrick, 2008) and local programs'
_computing_structure_refinement 'SHELXTL (Sheldrick, 2008)'
_computing_structure_solution 'SHELXTL (Sheldrick, 2008)'
_diffrn_ambient_temperature 293(2)
_diffrn_measured_fraction_theta_full 1.000
_diffrn_measured_fraction_theta_max 0.914
_diffrn_measurement_device_type 'Bruker SMART APEXII CCD'
_diffrn_measurement_method '\f and \w'
_diffrn_radiation_monochromator graphite
_diffrn_radiation_source 'fine-focus sealed tube'
_diffrn_radiation_type MoK\a
_diffrn_radiation_wavelength 0.71073
_diffrn_reflns_av_R_equivalents 0.0273
_diffrn_reflns_av_sigmaI/netI 0.0339
_diffrn_reflns_limit_h_max 12
_diffrn_reflns_limit_h_min -12
_diffrn_reflns_limit_k_max 6
_diffrn_reflns_limit_k_min -12
_diffrn_reflns_limit_l_max 20
_diffrn_reflns_limit_l_min -20
_diffrn_reflns_number 7908
_diffrn_reflns_theta_full 25.00
_diffrn_reflns_theta_max 28.68
_diffrn_reflns_theta_min 2.48
_diffrn_standards_decay_% 0
_exptl_absorpt_coefficient_mu 1.893
_exptl_absorpt_correction_T_max 0.7670
_exptl_absorpt_correction_T_min 0.6721
_exptl_absorpt_correction_type multi-scan
_exptl_absorpt_process_details '(SADABS; Bruker, 2004)'
_exptl_crystal_colour yellow
_exptl_crystal_density_diffrn 1.732
_exptl_crystal_density_method 'not measured'
_exptl_crystal_description block
_exptl_crystal_F_000 700
_exptl_crystal_size_max 0.22
_exptl_crystal_size_mid 0.16
_exptl_crystal_size_min 0.15
_refine_diff_density_max 0.441
_refine_diff_density_min -0.439
_refine_ls_extinction_method none
_refine_ls_goodness_of_fit_ref 1.032
_refine_ls_hydrogen_treatment constr
_refine_ls_matrix_type full
_refine_ls_number_parameters 190
_refine_ls_number_reflns 3096
_refine_ls_number_restraints 0
_refine_ls_restrained_S_all 1.032
_refine_ls_R_factor_all 0.0364
_refine_ls_R_factor_gt 0.0277
_refine_ls_shift/su_max 0.001
_refine_ls_shift/su_mean 0.000
_refine_ls_structure_factor_coef Fsqd
_refine_ls_weighting_details 'calc w=1/[\s^2^(Fo^2^)+(0.0309P)^2^+0.7095P] where P=(Fo^2^+2Fc^2^)/3'
_refine_ls_weighting_scheme calc
_refine_ls_wR_factor_gt 0.0677
_refine_ls_wR_factor_ref 0.0712
_reflns_number_gt 2622
_reflns_number_total 3096
_reflns_threshold_expression I>2\s(I)
_cod_data_source_file zk2007.cif
_cod_data_source_block I
_cod_original_cell_volume 1314.20(11)
_cod_original_sg_symbol_H-M 'P 21/c'
_cod_database_code 2230548
_cod_database_fobs_code 2230548

loop_
_symmetry_equiv_pos_as_xyz
'x, y, z'
'-x, y+1/2, -z+1/2'
'-x, -y, -z'
'x, -y-1/2, z-1/2'

loop_
_atom_site_type_symbol
_atom_site_label
_atom_site_fract_x
_atom_site_fract_y
_atom_site_fract_z
_atom_site_U_iso_or_equiv
_atom_site_adp_type
_atom_site_calc_flag
_atom_site_refinement_flags
_atom_site_occupancy
_atom_site_symmetry_multiplicity
_atom_site_disorder_assembly
_atom_site_disorder_group
Zn Zn1 0.86004(3) 0.65356(2) 0.795439(16) 0.02201(8) Uani d . 1 1 . .
O O1 0.80856(18) 0.79217(16) 0.69580(11) 0.0338(4) Uani d . 1 1 . .
O O2 0.6272(2) 0.8500(2) 0.73459(13) 0.0557(6) Uani d . 1 1 . .
O O3 0.91934(16) 1.09247(16) 0.66965(10) 0.0286(3) Uani d . 1 1 . .
O O4 0.92729(17) 0.96053(17) 0.56165(11) 0.0324(4) Uani d . 1 1 . .
O O5 0.8690(2) 0.69929(17) 0.91493(11) 0.0420(4) Uani d . 1 1 . .
H H5A 0.8933 0.6451 0.9611 0.063 Uiso d R 1 1 . .
H H5B 0.8548 0.7783 0.9303 0.063 Uiso d R 1 1 . .
N N1 0.6991(2) 0.50031(18) 0.72410(12) 0.0259(4) Uani d . 1 1 . .
N N2 0.14900(18) 0.44565(17) 0.51164(11) 0.0216(3) Uani d . 1 1 . .
C C1 0.6825(2) 0.8567(2) 0.68146(14) 0.0258(4) Uani d . 1 1 . .
C C2 0.5924(2) 0.93592(19) 0.58884(13) 0.0188(4) Uani d . 1 1 . .
C C3 0.6703(2) 1.00226(19) 0.54740(13) 0.0185(4) Uani d . 1 1 . .
C C4 0.4233(2) 0.9353(2) 0.54138(13) 0.0209(4) Uani d . 1 1 . .
H H4 0.3718 0.8921 0.5697 0.025 Uiso calc R 1 1 . .
C C5 0.8530(2) 1.0158(2) 0.59632(14) 0.0213(4) Uani d . 1 1 . .
C C6 0.7442(3) 0.3710(2) 0.74772(17) 0.0337(5) Uani d . 1 1 . .
H H6 0.8454 0.3527 0.8014 0.040 Uiso calc R 1 1 . .
C C7 0.6469(3) 0.2646(2) 0.69576(17) 0.0372(5) Uani d . 1 1 . .
H H7 0.6810 0.1759 0.7146 0.045 Uiso calc R 1 1 . .
C C8 0.4979(3) 0.2906(2) 0.61535(16) 0.0320(5) Uani d . 1 1 . .
H H8 0.4308 0.2194 0.5792 0.038 Uiso calc R 1 1 . .
C C9 0.4484(2) 0.4234(2) 0.58848(14) 0.0240(4) Uani d . 1 1 . .
C C10 0.5518(2) 0.5241(2) 0.64550(15) 0.0255(4) Uani d . 1 1 . .
H H10 0.5188 0.6136 0.6292 0.031 Uiso calc R 1 1 . .
C C11 0.2899(2) 0.4555(2) 0.49833(14) 0.0277(5) Uani d . 1 1 . .
H H11A 0.2952 0.5465 0.4775 0.033 Uiso calc R 1 1 . .
H H11B 0.2747 0.3934 0.4479 0.033 Uiso calc R 1 1 . .
C C12 0.1496(2) 0.5559(2) 0.57275(14) 0.0259(4) Uani d . 1 1 . .
H H12A 0.1503 0.6424 0.5445 0.031 Uiso calc R 1 1 . .
H H12B 0.2473 0.5503 0.6356 0.031 Uiso calc R 1 1 . .
C C13 -0.0016(2) 0.4524(2) 0.41650(14) 0.0268(4) Uani d . 1 1 . .
H H13A -0.0033 0.3782 0.3767 0.032 Uiso calc R 1 1 . .
H H13B -0.0039 0.5366 0.3850 0.032 Uiso calc R 1 1 . .

loop_
_atom_site_aniso_label
_atom_site_aniso_U_11
_atom_site_aniso_U_22
_atom_site_aniso_U_33
_atom_site_aniso_U_12
_atom_site_aniso_U_13
_atom_site_aniso_U_23
Zn1 0.01665(12) 0.02323(14) 0.01964(12) 0.00100(9) 0.00455(9) 0.00333(9)
O1 0.0293(8) 0.0325(9) 0.0299(8) 0.0108(7) 0.0080(7) 0.0142(7)
O2 0.0492(11) 0.0897(17) 0.0311(9) 0.0197(10) 0.0226(9) 0.0280(10)
O3 0.0168(7) 0.0368(9) 0.0263(7) -0.0055(6) 0.0067(6) -0.0122(6)
O4 0.0217(7) 0.0422(10) 0.0313(8) -0.0014(7) 0.0122(6) -0.0115(7)
O5 0.0718(13) 0.0275(9) 0.0280(8) 0.0159(8) 0.0264(9) 0.0076(7)
N1 0.0180(8) 0.0266(9) 0.0271(9) -0.0008(7) 0.0072(7) 0.0006(7)
N2 0.0143(7) 0.0277(9) 0.0188(8) -0.0016(7) 0.0056(6) -0.0025(7)
C1 0.0219(10) 0.0233(11) 0.0195(9) -0.0036(8) 0.0013(8) 0.0034(8)
C2 0.0170(9) 0.0163(9) 0.0162(8) 0.0006(7) 0.0034(7) 0.0009(7)
C3 0.0137(8) 0.0167(9) 0.0184(9) -0.0015(7) 0.0033(7) -0.0032(7)
C4 0.0186(9) 0.0203(10) 0.0205(9) -0.0038(7) 0.0075(8) 0.0028(7)
C5 0.0156(9) 0.0222(10) 0.0205(9) -0.0010(7) 0.0052(7) 0.0013(8)
C6 0.0241(11) 0.0308(12) 0.0320(12) 0.0043(9) 0.0040(9) 0.0010(9)
C7 0.0348(13) 0.0230(11) 0.0425(13) 0.0040(9) 0.0116(11) -0.0022(10)
C8 0.0274(11) 0.0287(12) 0.0352(12) -0.0047(9) 0.0125(10) -0.0094(9)
C9 0.0167(9) 0.0315(11) 0.0242(10) -0.0006(8) 0.0105(8) -0.0016(8)
C10 0.0198(10) 0.0245(11) 0.0288(10) 0.0000(8) 0.0100(8) 0.0020(8)
C11 0.0176(9) 0.0394(13) 0.0238(10) -0.0038(9) 0.0089(8) -0.0019(9)
C12 0.0160(9) 0.0323(12) 0.0229(10) -0.0044(8) 0.0052(8) -0.0075(8)
C13 0.0189(9) 0.0361(12) 0.0189(9) -0.0002(9) 0.0049(8) -0.0057(8)

loop_
_atom_type_symbol
_atom_type_description
_atom_type_scat_dispersion_real
_atom_type_scat_dispersion_imag
_atom_type_scat_source
C C 0.0033 0.0016 'International Tables Vol C Tables 4.2.6.8 and 6.1.1.4'
H H 0.0000 0.0000 'International Tables Vol C Tables 4.2.6.8 and 6.1.1.4'
N N 0.0061 0.0033 'International Tables Vol C Tables 4.2.6.8 and 6.1.1.4'
O O 0.0106 0.0060 'International Tables Vol C Tables 4.2.6.8 and 6.1.1.4'
Zn Zn 0.2839 1.4301 'International Tables Vol C Tables 4.2.6.8 and 6.1.1.4'

loop_
_geom_angle_atom_site_label_1
_geom_angle_atom_site_label_2
_geom_angle_atom_site_label_3
_geom_angle_site_symmetry_1
_geom_angle_site_symmetry_3
_geom_angle
_geom_angle_publ_flag
O5 Zn1 O1 . . 121.11(7) y
O5 Zn1 O3 . 2_746 106.68(7) y
O1 Zn1 O3 . 2_746 103.27(6) y
O5 Zn1 N1 . . 111.84(8) y
O1 Zn1 N1 . . 104.45(7) y
O3 Zn1 N1 2_746 . 108.74(7) y
C1 O1 Zn1 . . 108.28(14) ?
C5 O3 Zn1 . 2_756 113.58(13) ?
Zn1 O5 H5A . . 125.6 ?
Zn1 O5 H5B . . 124.8 ?
H5A O5 H5B . . 109.5 ?
C6 N1 C10 . . 117.61(18) ?
C6 N1 Zn1 . . 120.29(14) ?
C10 N1 Zn1 . . 121.67(14) ?
C12 N2 C11 . . 111.10(16) ?
C12 N2 C13 . . 109.56(15) ?
C11 N2 C13 . . 108.82(15) ?
O2 C1 O1 . . 123.6(2) ?
O2 C1 C2 . . 119.6(2) ?
O1 C1 C2 . . 116.57(19) ?
C4 C2 C3 . . 119.48(17) ?
C4 C2 C1 . . 117.36(17) ?
C3 C2 C1 . . 123.07(17) ?
C4 C3 C2 3_676 . 119.02(17) ?
C4 C3 C5 3_676 . 117.67(17) ?
C2 C3 C5 . . 123.24(17) ?
C3 C4 C2 3_676 . 121.50(18) ?
C3 C4 H4 3_676 . 119.3 ?
C2 C4 H4 . . 119.3 ?
O4 C5 O3 . . 123.94(18) ?
O4 C5 C3 . . 120.13(17) ?
O3 C5 C3 . . 115.80(17) ?
N1 C6 C7 . . 122.4(2) ?
N1 C6 H6 . . 118.8 ?
C7 C6 H6 . . 118.8 ?
C6 C7 C8 . . 119.3(2) ?
C6 C7 H7 . . 120.4 ?
C8 C7 H7 . . 120.4 ?
C7 C8 C9 . . 119.7(2) ?
C7 C8 H8 . . 120.2 ?
C9 C8 H8 . . 120.2 ?
C10 C9 C8 . . 117.44(19) ?
C10 C9 C11 . . 121.47(19) ?
C8 C9 C11 . . 121.07(19) ?
N1 C10 C9 . . 123.6(2) ?
N1 C10 H10 . . 118.2 ?
C9 C10 H10 . . 118.2 ?
N2 C11 C9 . . 112.87(16) ?
N2 C11 H11A . . 109.0 ?
C9 C11 H11A . . 109.0 ?
N2 C11 H11B . . 109.0 ?
C9 C11 H11B . . 109.0 ?
H11A C11 H11B . . 107.8 ?
N2 C12 C13 . 3_566 110.75(16) ?
N2 C12 H12A . . 109.5 ?
C13 C12 H12A 3_566 . 109.5 ?
N2 C12 H12B . . 109.5 ?
C13 C12 H12B 3_566 . 109.5 ?
H12A C12 H12B . . 108.1 ?
N2 C13 C12 . 3_566 110.43(16) ?
N2 C13 H13A . . 109.6 ?
C12 C13 H13A 3_566 . 109.6 ?
N2 C13 H13B . . 109.6 ?
C12 C13 H13B 3_566 . 109.6 ?
H13A C13 H13B . . 108.1 ?

loop_
_geom_bond_atom_site_label_1
_geom_bond_atom_site_label_2
_geom_bond_site_symmetry_2
_geom_bond_distance
_geom_bond_publ_flag
Zn1 O5 . 1.9442(16) y
Zn1 O1 . 1.9762(15) y
Zn1 O3 2_746 1.9795(14) y
Zn1 N1 . 2.0443(18) y
O1 C1 . 1.276(3) ?
O2 C1 . 1.220(3) ?
O3 C5 . 1.271(2) ?
O3 Zn1 2_756 1.9795(14) ?
O4 C5 . 1.235(2) ?
O5 H5A . 0.8501 ?
O5 H5B . 0.8501 ?
N1 C6 . 1.340(3) ?
N1 C10 . 1.352(3) ?
N2 C12 . 1.469(3) ?
N2 C11 . 1.472(2) ?
N2 C13 . 1.479(2) ?
C1 C2 . 1.511(3) ?
C2 C4 . 1.392(3) ?
C2 C3 . 1.394(3) ?
C3 C4 3_676 1.390(3) ?
C3 C5 . 1.512(2) ?
C4 C3 3_676 1.390(3) ?
C4 H4 . 0.9300 ?
C6 C7 . 1.370(3) ?
C6 H6 . 0.9300 ?
C7 C8 . 1.377(3) ?
C7 H7 . 0.9300 ?
C8 C9 . 1.387(3) ?
C8 H8 . 0.9300 ?
C9 C10 . 1.374(3) ?
C9 C11 . 1.507(3) ?
C10 H10 . 0.9300 ?
C11 H11A . 0.9700 ?
C11 H11B . 0.9700 ?
C12 C13 3_566 1.514(3) ?
C12 H12A . 0.9700 ?
C12 H12B . 0.9700 ?
C13 C12 3_566 1.514(3) ?
C13 H13A . 0.9700 ?
C13 H13B . 0.9700 ?

loop_
_geom_hbond_atom_site_label_D
_geom_hbond_atom_site_label_H
_geom_hbond_atom_site_label_A
_geom_hbond_site_symmetry_A
_geom_hbond_distance_DH
_geom_hbond_distance_HA
_geom_hbond_distance_DA
_geom_hbond_angle_DHA
_geom_hbond_publ_flag
O5 H5A O4 4_576 0.85 1.82 2.662(2) 173 yes
O5 H5B N2 2_656 0.85 1.91 2.751(2) 169 yes

loop_
_geom_torsion_atom_site_label_1
_geom_torsion_atom_site_label_2
_geom_torsion_atom_site_label_3
_geom_torsion_atom_site_label_4
_geom_torsion_site_symmetry_1
_geom_torsion_site_symmetry_2
_geom_torsion_site_symmetry_3
_geom_torsion_site_symmetry_4
_geom_torsion
_geom_torsion_publ_flag
O5 Zn1 O1 C1 . . . . -48.49(17) ?
O3 Zn1 O1 C1 2_746 . . . -167.62(14) ?
N1 Zn1 O1 C1 . . . . 78.70(15) ?
O5 Zn1 N1 C6 . . . . -83.24(18) ?
O1 Zn1 N1 C6 . . . . 144.06(17) ?
O3 Zn1 N1 C6 2_746 . . . 34.32(19) ?
O5 Zn1 N1 C10 . . . . 104.37(17) ?
O1 Zn1 N1 C10 . . . . -28.33(18) ?
O3 Zn1 N1 C10 2_746 . . . -138.07(16) ?
Zn1 O1 C1 O2 . . . . 13.3(3) ?
Zn1 O1 C1 C2 . . . . -161.64(13) ?
O2 C1 C2 C4 . . . . -34.3(3) ?
O1 C1 C2 C4 . . . . 140.9(2) ?
O2 C1 C2 C3 . . . . 149.1(2) ?
O1 C1 C2 C3 . . . . -35.7(3) ?
C4 C2 C3 C4 . . . 3_676 -0.9(3) ?
C1 C2 C3 C4 . . . 3_676 175.55(18) ?
C4 C2 C3 C5 . . . . 176.05(18) ?
C1 C2 C3 C5 . . . . -7.5(3) ?
C3 C2 C4 C3 . . . 3_676 1.0(3) ?
C1 C2 C4 C3 . . . 3_676 -175.72(18) ?
Zn1 O3 C5 O4 2_756 . . . 14.7(3) ?
Zn1 O3 C5 C3 2_756 . . . -161.19(13) ?
C4 C3 C5 O4 3_676 . . . -67.8(3) ?
C2 C3 C5 O4 . . . . 115.2(2) ?
C4 C3 C5 O3 3_676 . . . 108.3(2) ?
C2 C3 C5 O3 . . . . -68.7(3) ?
C10 N1 C6 C7 . . . . -0.3(4) ?
Zn1 N1 C6 C7 . . . . -173.04(19) ?
N1 C6 C7 C8 . . . . 1.0(4) ?
C6 C7 C8 C9 . . . . -0.3(4) ?
C7 C8 C9 C10 . . . . -1.0(3) ?
C7 C8 C9 C11 . . . . 177.0(2) ?
C6 N1 C10 C9 . . . . -1.0(3) ?
Zn1 N1 C10 C9 . . . . 171.57(16) ?
C8 C9 C10 N1 . . . . 1.7(3) ?
C11 C9 C10 N1 . . . . -176.32(19) ?
C12 N2 C11 C9 . . . . 70.1(2) ?
C13 N2 C11 C9 . . . . -169.16(18) ?
C10 C9 C11 N2 . . . . -100.7(2) ?
C8 C9 C11 N2 . . . . 81.4(2) ?
C11 N2 C12 C13 . . . 3_566 178.22(17) ?
C13 N2 C12 C13 . . . 3_566 57.9(2) ?
C12 N2 C13 C12 . . . 3_566 -57.8(2) ?
C11 N2 C13 C12 . . . 3_566 -179.41(18) ?
